data_4079370
loop_
_publ_author_name
'Elkin, Tatyana'
'Aharonovich, Sinai'
'Botoshansky, Mark'
'Eisen, Moris S.'

_publ_section_title
;
 Synthesis and Characterization of Group 4 Fluorinated Bis(amidinates) and
 Their Reactivity in the Formation of Elastomeric Polypropylene
;
_journal_issue 21
_journal_name_full Organometallics
_journal_page_first 7404
_journal_paper_doi 10.1021/om300702s
_journal_volume 31
_journal_year 2012
_chemical_formula_sum 'C16 H8 F10 N2'
_chemical_formula_weight 418.24
_chemical_name_common 'Moris-199 (Tatiana)'
_chemical_name_systematic
; 
 ? 
;
_space_group_IT_number 14
_symmetry_cell_setting monoclinic
_symmetry_space_group_name_Hall '-P 2ybc'
_symmetry_space_group_name_H-M 'P 1 21/c 1'
_atom_sites_solution_hydrogens geom
_atom_sites_solution_primary direct
_atom_sites_solution_secondary difmap
_audit_creation_method SHELXL-97
_cell_angle_alpha 90.00
_cell_angle_beta 97.21(3)
_cell_angle_gamma 90.00
_cell_formula_units_Z 4
_cell_length_a 8.029(2)
_cell_length_b 12.698(2)
_cell_length_c 16.824(3)
_cell_measurement_reflns_used 12426
_cell_measurement_temperature 293(2)
_cell_measurement_theta_max 25.86
_cell_measurement_theta_min 2.44
_cell_volume 1701.7(6)
_computing_cell_refinement 'DENZO HKL2000 (Otwinowski & Minor 1997)'
_computing_data_collection 'Collect (Nonius, 2006)'
_computing_data_reduction 'DENZO HKL2000 (Otwinowski & Minor 1997)'
_computing_molecular_graphics 'TEXSAN  (MSC, 1999)'
_computing_structure_refinement 'SHELXL-97 (Sheldrick, 1997)'
_computing_structure_solution 'SHELXS-97 (Sheldrick, 1997)'
_diffrn_ambient_temperature 293(2)
_diffrn_measured_fraction_theta_full 0.962
_diffrn_measured_fraction_theta_max 0.962
_diffrn_measurement_device_type 'Nonius KappaCCD'
_diffrn_measurement_method 'phi- and omega-scans'
_diffrn_radiation_monochromator graphite
_diffrn_radiation_source 'fine-focus sealed tube'
_diffrn_radiation_type MoK\a
_diffrn_radiation_wavelength 0.71073
_diffrn_reflns_av_R_equivalents 0.0610
_diffrn_reflns_av_sigmaI/netI 0.0602
_diffrn_reflns_limit_h_max 9
_diffrn_reflns_limit_h_min 0
_diffrn_reflns_limit_k_max 15
_diffrn_reflns_limit_k_min 0
_diffrn_reflns_limit_l_max 20
_diffrn_reflns_limit_l_min -20
_diffrn_reflns_number 12426
_diffrn_reflns_theta_full 25.86
_diffrn_reflns_theta_max 25.86
_diffrn_reflns_theta_min 2.44
_diffrn_standards_number 0
_exptl_absorpt_coefficient_mu 0.175
_exptl_absorpt_correction_type none
_exptl_crystal_colour colorless
_exptl_crystal_density_diffrn 1.633
_exptl_crystal_density_method 'not measured'
_exptl_crystal_description plate
_exptl_crystal_F_000 832
_exptl_crystal_size_max 0.15
_exptl_crystal_size_mid 0.12
_exptl_crystal_size_min 0.09
_refine_diff_density_max 0.268
_refine_diff_density_min -0.215
_refine_diff_density_rms 0.044
_refine_ls_extinction_coef 0.027(4)
_refine_ls_extinction_expression Fc^*^=kFc[1+0.001xFc^2^\l^3^/sin(2\q)]^-1/4^
_refine_ls_extinction_method SHELXL
_refine_ls_goodness_of_fit_ref 0.915
_refine_ls_hydrogen_treatment mixed
_refine_ls_matrix_type full
_refine_ls_number_parameters 260
_refine_ls_number_reflns 3166
_refine_ls_number_restraints 0
_refine_ls_restrained_S_all 0.915
_refine_ls_R_factor_all 0.1113
_refine_ls_R_factor_gt 0.0489
_refine_ls_shift/su_max 0.000
_refine_ls_shift/su_mean 0.000
_refine_ls_structure_factor_coef Fsqd
_refine_ls_weighting_details 'calc w=1/[\s^2^(Fo^2^)+(0.0862P)^2^+0.0000P] where P=(Fo^2^+2Fc^2^)/3'
_refine_ls_weighting_scheme calc
_refine_ls_wR_factor_gt 0.1258
_refine_ls_wR_factor_ref 0.1494
_reflns_number_gt 1637
_reflns_number_total 3166
_reflns_threshold_expression >2sigma(I)
_cod_data_source_file om300702s_si_002.cif
_cod_data_source_block Moris-199
_cod_depositor_comments
;
The following automatic conversions were performed:

'_symmetry_cell_setting' value 'Monoclinic' changed to 'monoclinic'
according to /home/saulius/struct/CIF-dictionaries/cif_core.dic
dictionary named 'cif_core.dic' version 2.4.2 from 2011-04-26.

Automatic conversion script
Id: cif_fix_values 1891 2012-01-12 08:04:46Z andrius 
;
_cod_original_sg_symbol_H-M 'P 21/c'
_cod_database_code 4079370

loop_
_symmetry_equiv_pos_as_xyz
'x, y, z'
'-x, y+1/2, -z+1/2'
'-x, -y, -z'
'x, -y-1/2, z-1/2'

loop_
_atom_site_label
_atom_site_type_symbol
_atom_site_fract_x
_atom_site_fract_y
_atom_site_fract_z
_atom_site_U_iso_or_equiv
_atom_site_adp_type
_atom_site_occupancy
_atom_site_symmetry_multiplicity
_atom_site_calc_flag
_atom_site_refinement_flags
N1 N 0.4191(3) 0.32312(17) 0.58150(12) 0.0543(6) Uani 1 1 d .
N2 N 0.4308(3) 0.1692(2) 0.65067(13) 0.0610(7) Uani 1 1 d .
H2 H 0.397(4) 0.105(3) 0.6484(19) 0.095(12) Uiso 1 1 d .
F1 F 0.4681(3) 0.30743(14) 0.41964(10) 0.0848(6) Uani 1 1 d .
F2 F 0.3484(3) 0.45374(17) 0.31140(10) 0.0955(7) Uani 1 1 d .
F3 F 0.1637(2) 0.61772(15) 0.35593(11) 0.0941(7) Uani 1 1 d .
F4 F 0.1079(3) 0.63568(15) 0.51099(12) 0.0955(7) Uani 1 1 d .
F5 F 0.2225(2) 0.48893(14) 0.61858(10) 0.0864(6) Uani 1 1 d .
F6 F 0.7328(3) 0.06537(17) 0.67375(12) 0.0980(7) Uani 1 1 d .
F7 F 0.9881(3) 0.1313(3) 0.78221(14) 0.1403(11) Uani 1 1 d .
F8 F 0.9511(4) 0.3069(2) 0.87003(13) 0.1674(14) Uani 1 1 d .
F9 F 0.6541(4) 0.41069(19) 0.85372(12) 0.1474(12) Uani 1 1 d .
F10 F 0.3984(3) 0.34064(17) 0.75071(11) 0.1036(7) Uani 1 1 d .
C1 C 0.3457(3) 0.3920(2) 0.52231(14) 0.0506(7) Uani 1 1 d .
C2 C 0.3753(4) 0.3872(2) 0.44301(15) 0.0567(7) Uani 1 1 d .
C3 C 0.3153(4) 0.4625(2) 0.38754(15) 0.0621(8) Uani 1 1 d .
C4 C 0.2244(4) 0.5452(2) 0.40984(18) 0.0649(8) Uani 1 1 d .
C5 C 0.1946(4) 0.5532(2) 0.48795(19) 0.0626(8) Uani 1 1 d .
C6 C 0.2552(3) 0.4786(2) 0.54226(15) 0.0569(7) Uani 1 1 d .
C7 C 0.5629(4) 0.2037(2) 0.70732(14) 0.0560(7) Uani 1 1 d .
C8 C 0.7136(4) 0.1515(3) 0.71798(16) 0.0664(8) Uani 1 1 d .
C9 C 0.8446(4) 0.1843(3) 0.7733(2) 0.0870(12) Uani 1 1 d .
C10 C 0.8219(6) 0.2734(4) 0.81798(19) 0.0982(14) Uani 1 1 d .
C11 C 0.6747(7) 0.3247(3) 0.80796(18) 0.0957(13) Uani 1 1 d .
C12 C 0.5457(5) 0.2905(3) 0.75527(15) 0.0713(9) Uani 1 1 d .
C13 C 0.3593(3) 0.2309(2) 0.58837(14) 0.0502(6) Uani 1 1 d .
C14 C 0.2150(3) 0.1802(2) 0.53597(16) 0.0598(7) Uani 1 1 d .
H14 H 0.1686 0.2335 0.4972 0.072 Uiso 1 1 calc R
C15 C 0.0744(4) 0.1472(3) 0.5834(2) 0.0855(10) Uani 1 1 d .
H15A H 0.1126 0.0907 0.6190 0.128 Uiso 1 1 calc R
H15B H -0.0205 0.1241 0.5472 0.128 Uiso 1 1 calc R
H15C H 0.0423 0.2060 0.6140 0.128 Uiso 1 1 calc R
C16 C 0.2755(5) 0.0884(3) 0.48792(19) 0.0838(10) Uani 1 1 d .
H16A H 0.3627 0.1124 0.4582 0.126 Uiso 1 1 calc R
H16B H 0.1833 0.0619 0.4516 0.126 Uiso 1 1 calc R
H16C H 0.3183 0.0334 0.5239 0.126 Uiso 1 1 calc R

loop_
_atom_site_aniso_label
_atom_site_aniso_U_11
_atom_site_aniso_U_22
_atom_site_aniso_U_33
_atom_site_aniso_U_23
_atom_site_aniso_U_13
_atom_site_aniso_U_12
N1 0.0586(14) 0.0477(14) 0.0535(12) 0.0038(10) -0.0048(10) -0.0068(11)
N2 0.0689(17) 0.0467(14) 0.0613(14) 0.0069(11) -0.0161(11) -0.0090(12)
F1 0.1118(15) 0.0717(12) 0.0734(11) -0.0048(8) 0.0213(10) 0.0203(11)
F2 0.1230(17) 0.1105(16) 0.0548(10) 0.0147(9) 0.0178(10) 0.0008(12)
F3 0.0939(14) 0.0877(14) 0.0959(13) 0.0445(11) -0.0063(11) 0.0055(11)
F4 0.0979(15) 0.0724(13) 0.1165(15) 0.0096(10) 0.0148(11) 0.0312(11)
F5 0.1093(16) 0.0856(13) 0.0660(11) -0.0008(9) 0.0183(10) 0.0196(11)
F6 0.1054(17) 0.0941(15) 0.0922(13) 0.0013(11) 0.0031(11) 0.0317(12)
F7 0.0766(16) 0.213(3) 0.1235(18) 0.0591(19) -0.0182(13) 0.0107(17)
F8 0.180(3) 0.203(3) 0.0954(15) 0.0330(16) -0.0737(16) -0.109(2)
F9 0.264(4) 0.0981(17) 0.0712(13) -0.0261(11) -0.0138(16) -0.0369(19)
F10 0.139(2) 0.0916(15) 0.0812(12) -0.0065(10) 0.0173(12) 0.0298(15)
C1 0.0529(16) 0.0466(15) 0.0502(14) 0.0041(11) -0.0022(12) -0.0083(13)
C2 0.0621(19) 0.0493(16) 0.0582(16) -0.0029(13) 0.0057(13) -0.0023(14)
C3 0.069(2) 0.0669(19) 0.0493(16) 0.0058(14) 0.0036(13) -0.0121(16)
C4 0.0602(19) 0.0627(19) 0.0682(18) 0.0218(15) -0.0060(14) -0.0072(15)
C5 0.0566(19) 0.0462(17) 0.084(2) 0.0030(14) 0.0061(15) 0.0054(14)
C6 0.0613(18) 0.0538(17) 0.0551(16) 0.0005(13) 0.0051(13) -0.0014(14)
C7 0.069(2) 0.0502(16) 0.0462(14) 0.0051(12) -0.0039(13) -0.0109(14)
C8 0.072(2) 0.070(2) 0.0539(16) 0.0098(14) -0.0028(15) -0.0009(17)
C9 0.057(2) 0.120(3) 0.078(2) 0.045(2) -0.0127(17) -0.005(2)
C10 0.120(4) 0.110(3) 0.0538(19) 0.015(2) -0.030(2) -0.056(3)
C11 0.154(4) 0.077(3) 0.0495(19) -0.0005(17) -0.014(2) -0.037(3)
C12 0.097(3) 0.069(2) 0.0469(15) 0.0068(14) 0.0015(16) -0.0072(19)
C13 0.0505(16) 0.0463(15) 0.0522(14) 0.0016(12) 0.0003(11) 0.0007(13)
C14 0.0570(18) 0.0499(16) 0.0670(16) 0.0062(13) -0.0142(13) -0.0041(14)
C15 0.063(2) 0.080(2) 0.111(3) 0.0150(19) 0.0026(18) -0.0109(18)
C16 0.106(3) 0.062(2) 0.077(2) -0.0155(16) -0.0125(19) -0.0045(19)

loop_
_atom_type_symbol
_atom_type_description
_atom_type_scat_dispersion_real
_atom_type_scat_dispersion_imag
_atom_type_scat_source
C C 0.0033 0.0016 'International Tables Vol C Tables 4.2.6.8 and 6.1.1.4'
N N 0.0061 0.0033 'International Tables Vol C Tables 4.2.6.8 and 6.1.1.4'
F F 0.0171 0.0103 'International Tables Vol C Tables 4.2.6.8 and 6.1.1.4'
H H 0.0000 0.0000 'International Tables Vol C Tables 4.2.6.8 and 6.1.1.4'

loop_
_geom_angle_atom_site_label_1
_geom_angle_atom_site_label_2
_geom_angle_atom_site_label_3
_geom_angle
C13 N1 C1 120.6(2)
C13 N2 C7 123.2(2)
C13 N2 H2 114(2)
C7 N2 H2 122(2)
C6 C1 C2 115.3(2)
C6 C1 N1 120.8(2)
C2 C1 N1 123.3(2)
F1 C2 C3 118.9(2)
F1 C2 C1 118.9(2)
C3 C2 C1 122.2(3)
F2 C3 C4 120.2(3)
F2 C3 C2 119.5(3)
C4 C3 C2 120.2(2)
F3 C4 C3 120.4(3)
F3 C4 C5 120.4(3)
C3 C4 C5 119.2(3)
F4 C5 C6 120.2(3)
F4 C5 C4 119.7(3)
C6 C5 C4 120.1(3)
F5 C6 C5 118.4(3)
F5 C6 C1 118.6(2)
C5 C6 C1 123.0(2)
C8 C7 C12 117.4(3)
C8 C7 N2 121.1(3)
C12 C7 N2 121.5(3)
F6 C8 C7 118.8(3)
F6 C8 C9 119.3(3)
C7 C8 C9 121.9(3)
F7 C9 C8 120.1(4)
F7 C9 C10 121.7(4)
C8 C9 C10 118.2(3)
F8 C10 C11 121.7(5)
F8 C10 C9 118.1(5)
C11 C10 C9 120.2(3)
C10 C11 C12 121.2(4)
C10 C11 F9 119.2(4)
C12 C11 F9 119.6(5)
F10 C12 C11 119.0(3)
F10 C12 C7 119.9(3)
C11 C12 C7 121.1(4)
N1 C13 N2 117.8(2)
N1 C13 C14 127.5(2)
N2 C13 C14 114.8(2)
C13 C14 C15 112.2(2)
C13 C14 C16 111.2(2)
C15 C14 C16 111.9(3)
C13 C14 H14 107.1
C15 C14 H14 107.1
C16 C14 H14 107.1
C14 C15 H15A 109.5
C14 C15 H15B 109.5
H15A C15 H15B 109.5
C14 C15 H15C 109.5
H15A C15 H15C 109.5
H15B C15 H15C 109.5
C14 C16 H16A 109.5
C14 C16 H16B 109.5
H16A C16 H16B 109.5
C14 C16 H16C 109.5
H16A C16 H16C 109.5
H16B C16 H16C 109.5

loop_
_geom_bond_atom_site_label_1
_geom_bond_atom_site_label_2
_geom_bond_distance
N1 C13 1.277(3)
N1 C1 1.399(3)
N2 C13 1.376(3)
N2 C7 1.404(3)
N2 H2 0.85(4)
F1 C2 1.345(3)
F2 C3 1.345(3)
F3 C4 1.341(3)
F4 C5 1.341(3)
F5 C6 1.349(3)
F6 C8 1.343(4)
F7 C9 1.327(4)
F8 C10 1.340(4)
F9 C11 1.358(4)
F10 C12 1.337(4)
C1 C6 1.383(4)
C1 C2 1.386(4)
C2 C3 1.380(4)
C3 C4 1.359(4)
C4 C5 1.369(4)
C5 C6 1.363(4)
C7 C8 1.372(4)
C7 C12 1.383(4)
C8 C9 1.379(5)
C9 C10 1.383(6)
C10 C11 1.342(6)
C11 C12 1.348(5)
C13 C14 1.509(4)
C14 C15 1.521(4)
C14 C16 1.532(4)
C14 H14 0.9800
C15 H15A 0.9600
C15 H15B 0.9600
C15 H15C 0.9600
C16 H16A 0.9600
C16 H16B 0.9600
C16 H16C 0.9600

loop_
_cod_related_entry_id
_cod_related_entry_database
_cod_related_entry_code
1 ChemSpider 30659855
